data_1510107
loop_
_publ_author_name
'Kathage, H.U.'
'Bronger, W.'

_publ_section_title
;
 Zur Synthese und Kristallstruktur von Alkalimetall-Gold-Chalcogeniden
 AAuX mit A=Na,K,Rb oder Cs und X = S, Se oder Te
;
_journal_name_full 'Journal of Alloys Compd.'
_journal_page_first 87
_journal_page_last 94
_journal_paper_doi 10.1016/0925-8388(92)90457-K
_journal_volume 184
_journal_year 1992
_chemical_formula_sum 'Au Cs Te'
_chemical_name_systematic 'Cs (Au Te)'
_space_group_IT_number 51
_symmetry_space_group_name_Hall '-P 2a 2a'
_symmetry_space_group_name_H-M 'P m m a'
_cell_angle_alpha 90
_cell_angle_beta 90
_cell_angle_gamma 90
_cell_formula_units_Z 2
_cell_length_a 6.211
_cell_length_b 5.327
_cell_length_c 7.172
_cell_volume 237.293
_citation_journal_id_ASTM JALCEU
_cod_data_source_file gold_160.cif
_cod_data_source_block Au1Cs1Te1
_cod_original_cell_volume 237.2928
_cod_original_formula_sum 'Au1 Cs1 Te1'
_cod_database_code 1510107

loop_
_symmetry_equiv_pos_as_xyz
x,y,z
-x+1/2,-y,z
x+1/2,-y,-z
-x,y,-z
-x,-y,-z
x-1/2,y,-z
-x-1/2,y,z
x,-y,z

loop_
_atom_site_label
_atom_site_type_symbol
_atom_site_fract_x
_atom_site_fract_y
_atom_site_fract_z
_atom_site_occupancy
_atom_site_U_iso_or_equiv
Cs1 Cs+1 0.25 0.5 0.7107 1 0.0
Au1 Au+1 0 0 0 1 0.0
Te1 Te-2 0.25 0 0.2907 1 0.0
